data_4510195
loop_
_publ_author_name
'Thu\'ery, Pierre'
'Harrowfield, Jack'

_publ_section_title
;
 Uranyl--Organic Frameworks with Polycarboxylates: Unusual Effects of a
 Coordinating Solvent
;
_journal_issue 3
_journal_name_full 'Crystal Growth &amp; Design'
_journal_page_first 1314
_journal_paper_doi 10.1021/cg4018163
_journal_volume 14
_journal_year 2014
_chemical_formula_sum 'C22 H20 N2 O9 U'
_chemical_formula_weight 694.43
_space_group_IT_number 2
_symmetry_cell_setting triclinic
_symmetry_space_group_name_Hall '-P 1'
_symmetry_space_group_name_H-M 'P -1'
_atom_sites_solution_hydrogens geom
_atom_sites_solution_primary direct
_atom_sites_solution_secondary difmap
_audit_creation_method SHELXL-97
_cell_angle_alpha 61.510(3)
_cell_angle_beta 66.654(2)
_cell_angle_gamma 62.995(3)
_cell_formula_units_Z 2
_cell_length_a 11.1750(6)
_cell_length_b 11.2003(5)
_cell_length_c 11.2336(6)
_cell_measurement_reflns_used 60700
_cell_measurement_temperature 150(2)
_cell_measurement_theta_max 30.51
_cell_measurement_theta_min 3.31
_cell_volume 1071.65(10)
_computing_cell_refinement 'HKL2000 (Otwinowski & Minor, 1997)'
_computing_data_collection 'COLLECT (Nonius, 1998)'
_computing_data_reduction 'HKL2000 (Otwinowski & Minor, 1997)'
_computing_molecular_graphics 'SHELXTL (Sheldrick, 2008)'
_computing_publication_material 'SHELXTL (Sheldrick, 2008); PLATON (Spek, 2003)'
_computing_structure_refinement 'SHELXL-97 (Sheldrick, 2008)'
_computing_structure_solution 'SHELXS-97 (Sheldrick, 2008)'
_diffrn_ambient_temperature 150(2)
_diffrn_measured_fraction_theta_full 0.999
_diffrn_measured_fraction_theta_max 0.999
_diffrn_measurement_device_type 'Nonius Kappa-CCD area-detector diffractometer'
_diffrn_measurement_method '2 \f and 14 \w scans with 2\% steps (840 frames)'
_diffrn_radiation_monochromator graphite
_diffrn_radiation_source 'fine-focus sealed tube'
_diffrn_radiation_type MoK\a
_diffrn_radiation_wavelength 0.71073
_diffrn_reflns_av_R_equivalents 0.0417
_diffrn_reflns_av_unetI/netI 0.0508
_diffrn_reflns_limit_h_max 15
_diffrn_reflns_limit_h_min -15
_diffrn_reflns_limit_k_max 15
_diffrn_reflns_limit_k_min -15
_diffrn_reflns_limit_l_max 16
_diffrn_reflns_limit_l_min -16
_diffrn_reflns_number 60700
_diffrn_reflns_theta_full 30.51
_diffrn_reflns_theta_max 30.51
_diffrn_reflns_theta_min 3.31
_diffrn_standards_decay_% 0
_diffrn_standards_interval_time 0
_diffrn_standards_number 0
_exptl_absorpt_coefficient_mu 7.633
_exptl_absorpt_correction_T_max 0.432
_exptl_absorpt_correction_T_min 0.339
_exptl_absorpt_correction_type multi-scan
_exptl_absorpt_process_details 'SCALEPACK (Otwinowski & Minor, 1997)'
_exptl_crystal_colour 'translucent light yellow'
_exptl_crystal_density_diffrn 2.152
_exptl_crystal_density_method 'not measured'
_exptl_crystal_description parallelepiped
_exptl_crystal_F_000 660
_exptl_crystal_size_max 0.16
_exptl_crystal_size_mid 0.14
_exptl_crystal_size_min 0.11
_refine_diff_density_max 0.667
_refine_diff_density_min -1.622
_refine_diff_density_rms 0.161
_refine_ls_extinction_method none
_refine_ls_goodness_of_fit_ref 0.989
_refine_ls_hydrogen_treatment constr
_refine_ls_matrix_type full
_refine_ls_number_parameters 307
_refine_ls_number_reflns 6526
_refine_ls_number_restraints 0
_refine_ls_restrained_S_all 0.989
_refine_ls_R_factor_all 0.0315
_refine_ls_R_factor_gt 0.0248
_refine_ls_shift/su_max 0.002
_refine_ls_shift/su_mean 0.000
_refine_ls_structure_factor_coef Fsqd
_refine_ls_weighting_details 'calc w=1/[\s^2^(Fo^2^)+(0.0270P)^2^] where P=(Fo^2^+2Fc^2^)/3'
_refine_ls_weighting_scheme calc
_refine_ls_wR_factor_gt 0.0560
_refine_ls_wR_factor_ref 0.0575
_reflns_number_gt 5829
_reflns_number_total 6526
_reflns_threshold_expression >2sigma(I)
_cod_data_source_file cg4018163_si_001.cif
_cod_data_source_block 5
_cod_database_code 4510195

loop_
_symmetry_equiv_pos_as_xyz
'x, y, z'
'-x, -y, -z'

loop_
_atom_site_label
_atom_site_type_symbol
_atom_site_fract_x
_atom_site_fract_y
_atom_site_fract_z
_atom_site_U_iso_or_equiv
_atom_site_adp_type
_atom_site_occupancy
_atom_site_symmetry_multiplicity
_atom_site_calc_flag
_atom_site_refinement_flags
U U 0.701583(9) 0.737318(10) 0.216593(10) 0.01866(4) Uani 1 1 d .
O1 O 0.7201(2) 0.6742(2) 0.3882(2) 0.0259(5) Uani 1 1 d .
O2 O 0.6790(2) 0.8012(2) 0.0461(2) 0.0258(5) Uani 1 1 d .
O3 O 0.4778(2) 0.6935(2) 0.3155(2) 0.0248(4) Uani 1 1 d .
O4 O 0.6599(2) 0.5166(2) 0.2728(2) 0.0259(5) Uani 1 1 d .
O5 O -0.0935(2) 0.5479(2) 0.1644(2) 0.0261(5) Uani 1 1 d .
O6 O -0.0567(2) 0.7427(2) 0.1202(2) 0.0268(5) Uani 1 1 d .
O7 O 0.2930(2) 1.0309(2) -0.1800(2) 0.0257(5) Uani 1 1 d .
O8 O 0.5006(2) 1.0424(2) -0.2429(2) 0.0263(5) Uani 1 1 d .
O9 O 0.3435(3) 0.8234(3) 0.5429(3) 0.0465(7) Uani 1 1 d .
H9A H 0.4046 0.7805 0.4847 0.056 Uiso 1 1 d R
H9B H 0.3296 0.9240 0.4868 0.056 Uiso 1 1 d R
N1 N 0.7846(2) 0.9885(3) -0.2399(3) 0.0222(5) Uani 1 1 d .
H1 H 0.6991 1.0026 -0.2598 0.027 Uiso 1 1 d R
N2 N 0.8127(3) 0.8655(3) -0.4071(3) 0.0284(6) Uani 1 1 d .
C1 C 0.3913(3) 0.5740(3) 0.1714(3) 0.0208(6) Uani 1 1 d .
C2 C 0.2828(3) 0.5455(3) 0.1692(3) 0.0222(6) Uani 1 1 d .
H2 H 0.2363 0.4886 0.2529 0.027 Uiso 1 1 calc R
C3 C 0.2420(3) 0.5994(3) 0.0460(3) 0.0218(6) Uani 1 1 d .
C4 C 0.3058(3) 0.6879(3) -0.0742(3) 0.0219(6) Uani 1 1 d .
H4 H 0.2765 0.7272 -0.1579 0.026 Uiso 1 1 calc R
C5 C 0.4130(3) 0.7202(3) -0.0740(3) 0.0202(5) Uani 1 1 d .
C6 C 0.4554(3) 0.6609(3) 0.0481(3) 0.0211(6) Uani 1 1 d .
H6 H 0.5302 0.6797 0.0480 0.025 Uiso 1 1 calc R
C7 C 0.4403(3) 0.5031(3) 0.3048(3) 0.0226(6) Uani 1 1 d .
H7A H 0.3593 0.5090 0.3841 0.027 Uiso 1 1 calc R
H7B H 0.4930 0.4002 0.3202 0.027 Uiso 1 1 calc R
C8 C 0.5304(3) 0.5735(3) 0.3003(3) 0.0215(6) Uani 1 1 d .
C9 C 0.1338(3) 0.5547(3) 0.0443(4) 0.0265(7) Uani 1 1 d .
H9C H 0.1368 0.5798 -0.0539 0.032 Uiso 1 1 calc R
H9D H 0.1595 0.4488 0.0896 0.032 Uiso 1 1 calc R
C10 C -0.0117(3) 0.6193(3) 0.1137(3) 0.0223(6) Uani 1 1 d .
C11 C 0.4824(3) 0.8182(3) -0.2035(3) 0.0226(6) Uani 1 1 d .
H11A H 0.4720 0.8170 -0.2864 0.027 Uiso 1 1 calc R
H11B H 0.5822 0.7814 -0.2069 0.027 Uiso 1 1 calc R
C12 C 0.4226(3) 0.9716(3) -0.2087(3) 0.0215(6) Uani 1 1 d .
C13 C 0.7564(3) 1.0650(3) -0.1639(3) 0.0260(6) Uani 1 1 d .
H13 H 0.6634 1.1121 -0.1266 0.031 Uiso 1 1 calc R
C14 C 0.8631(3) 1.0749(3) -0.1401(3) 0.0286(7) Uani 1 1 d .
H14 H 0.8444 1.1303 -0.0880 0.034 Uiso 1 1 calc R
C15 C 0.9968(3) 1.0034(4) -0.1928(3) 0.0288(7) Uani 1 1 d .
H15 H 1.0712 1.0082 -0.1761 0.035 Uiso 1 1 calc R
C16 C 1.0237(3) 0.9240(3) -0.2706(3) 0.0259(6) Uani 1 1 d .
H16 H 1.1161 0.8748 -0.3073 0.031 Uiso 1 1 calc R
C17 C 0.9149(3) 0.9173(3) -0.2941(3) 0.0216(6) Uani 1 1 d .
C18 C 0.9289(3) 0.8376(3) -0.3754(3) 0.0227(6) Uani 1 1 d .
C19 C 1.0539(3) 0.7397(4) -0.4144(4) 0.0314(7) Uani 1 1 d .
H19 H 1.1339 0.7200 -0.3881 0.038 Uiso 1 1 calc R
C20 C 1.0590(4) 0.6724(4) -0.4918(4) 0.0380(8) Uani 1 1 d .
H20 H 1.1434 0.6053 -0.5200 0.046 Uiso 1 1 calc R
C21 C 0.9409(3) 0.7021(4) -0.5291(4) 0.0327(7) Uani 1 1 d .
H21 H 0.9428 0.6584 -0.5849 0.039 Uiso 1 1 calc R
C22 C 0.8204(3) 0.7980(4) -0.4815(4) 0.0321(7) Uani 1 1 d .
H22 H 0.7382 0.8167 -0.5034 0.039 Uiso 1 1 calc R

loop_
_atom_site_aniso_label
_atom_site_aniso_U_11
_atom_site_aniso_U_22
_atom_site_aniso_U_33
_atom_site_aniso_U_23
_atom_site_aniso_U_13
_atom_site_aniso_U_12
U 0.01635(5) 0.01982(6) 0.02072(6) -0.00794(4) -0.00350(4) -0.00668(4)
O1 0.0276(11) 0.0276(12) 0.0244(11) -0.0077(9) -0.0073(9) -0.0114(9)
O2 0.0293(11) 0.0272(12) 0.0233(11) -0.0062(9) -0.0070(9) -0.0133(9)
O3 0.0203(10) 0.0237(11) 0.0311(12) -0.0119(9) -0.0029(9) -0.0081(8)
O4 0.0179(10) 0.0247(11) 0.0357(13) -0.0123(10) -0.0040(9) -0.0079(8)
O5 0.0184(10) 0.0274(12) 0.0359(13) -0.0152(10) -0.0011(9) -0.0106(9)
O6 0.0172(9) 0.0271(12) 0.0391(13) -0.0179(10) -0.0021(9) -0.0071(9)
O7 0.0186(10) 0.0232(11) 0.0356(13) -0.0124(9) -0.0035(9) -0.0077(8)
O8 0.0205(10) 0.0233(11) 0.0349(13) -0.0118(10) -0.0020(9) -0.0096(8)
O9 0.0459(15) 0.0374(15) 0.0375(15) -0.0131(12) -0.0041(12) -0.0040(12)
N1 0.0201(11) 0.0232(13) 0.0208(13) -0.0077(10) -0.0044(10) -0.0056(10)
N2 0.0222(12) 0.0326(15) 0.0346(16) -0.0172(13) -0.0052(11) -0.0079(11)
C1 0.0168(12) 0.0183(13) 0.0277(16) -0.0112(12) -0.0042(11) -0.0038(10)
C2 0.0157(12) 0.0212(14) 0.0288(16) -0.0111(12) 0.0002(11) -0.0076(11)
C3 0.0142(12) 0.0212(14) 0.0329(17) -0.0170(13) -0.0022(11) -0.0031(10)
C4 0.0183(13) 0.0211(14) 0.0291(16) -0.0136(12) -0.0057(12) -0.0037(11)
C5 0.0170(12) 0.0171(13) 0.0245(15) -0.0106(11) -0.0022(11) -0.0029(10)
C6 0.0149(12) 0.0209(14) 0.0299(16) -0.0118(12) -0.0039(11) -0.0062(10)
C7 0.0192(13) 0.0202(14) 0.0276(16) -0.0068(12) -0.0039(12) -0.0090(11)
C8 0.0234(14) 0.0221(15) 0.0186(14) -0.0016(11) -0.0056(11) -0.0127(12)
C9 0.0168(13) 0.0306(17) 0.0395(19) -0.0220(15) -0.0018(12) -0.0079(12)
C10 0.0177(12) 0.0272(15) 0.0256(15) -0.0127(12) -0.0035(11) -0.0081(11)
C11 0.0221(13) 0.0237(15) 0.0230(15) -0.0118(12) -0.0004(11) -0.0090(11)
C12 0.0214(13) 0.0219(14) 0.0206(14) -0.0067(12) -0.0032(11) -0.0089(11)
C13 0.0278(15) 0.0225(15) 0.0249(16) -0.0095(12) -0.0048(12) -0.0063(12)
C14 0.0351(17) 0.0265(16) 0.0254(16) -0.0108(13) -0.0069(13) -0.0096(13)
C15 0.0293(16) 0.0300(17) 0.0281(17) -0.0074(14) -0.0105(13) -0.0107(13)
C16 0.0215(14) 0.0304(17) 0.0259(16) -0.0109(13) -0.0069(12) -0.0066(12)
C17 0.0209(13) 0.0205(14) 0.0185(14) -0.0071(11) -0.0034(11) -0.0038(11)
C18 0.0239(14) 0.0218(15) 0.0194(14) -0.0052(11) -0.0060(11) -0.0067(11)
C19 0.0244(15) 0.0314(18) 0.0371(19) -0.0155(15) -0.0123(14) -0.0004(13)
C20 0.0321(17) 0.036(2) 0.049(2) -0.0267(18) -0.0132(16) 0.0023(15)
C21 0.0327(17) 0.0309(18) 0.040(2) -0.0199(16) -0.0091(15) -0.0071(14)
C22 0.0284(16) 0.0381(19) 0.038(2) -0.0194(16) -0.0080(14) -0.0114(14)

loop_
_atom_type_symbol
_atom_type_description
_atom_type_scat_dispersion_real
_atom_type_scat_dispersion_imag
_atom_type_scat_source
C C 0.0033 0.0016 'International Tables Vol C Tables 4.2.6.8 and 6.1.1.4'
H H 0.0000 0.0000 'International Tables Vol C Tables 4.2.6.8 and 6.1.1.4'
O O 0.0106 0.0060 'International Tables Vol C Tables 4.2.6.8 and 6.1.1.4'
U U -9.6767 9.6646 'International Tables Vol C Tables 4.2.6.8 and 6.1.1.4'
N N 0.0061 0.0033 'International Tables Vol C Tables 4.2.6.8 and 6.1.1.4'

loop_
_geom_angle_atom_site_label_1
_geom_angle_atom_site_label_2
_geom_angle_atom_site_label_3
_geom_angle
_geom_angle_site_symmetry_1
_geom_angle_site_symmetry_3
O1 U O2 178.73(8) . .
O1 U O5 91.91(9) . 1_655
O2 U O5 89.03(9) . 1_655
O1 U O7 88.07(9) . 2_675
O2 U O7 92.15(9) . 2_675
O5 U O7 122.63(7) 1_655 2_675
O1 U O4 90.06(9) . .
O2 U O4 89.53(9) . .
O5 U O4 65.89(7) 1_655 .
O7 U O4 171.32(6) 2_675 .
O1 U O3 88.93(8) . .
O2 U O3 89.87(9) . .
O5 U O3 118.42(7) 1_655 .
O7 U O3 118.93(7) 2_675 .
O4 U O3 52.54(7) . .
O1 U O6 90.46(9) . 1_655
O2 U O6 90.79(9) . 1_655
O5 U O6 52.98(7) 1_655 1_655
O7 U O6 69.65(7) 2_675 1_655
O4 U O6 118.85(7) . 1_655
O3 U O6 171.36(7) . 1_655
O1 U O8 92.81(9) . 2_675
O2 U O8 86.35(9) . 2_675
O5 U O8 172.75(7) 1_655 2_675
O7 U O8 52.08(6) 2_675 2_675
O4 U O8 119.59(6) . 2_675
O3 U O8 67.20(7) . 2_675
O6 U O8 121.44(7) 1_655 2_675
C8 O3 U 92.76(16) . .
C8 O4 U 93.55(17) . .
C10 O5 U 95.72(17) . 1_455
C10 O6 U 91.67(16) . 1_455
C12 O7 U 96.06(17) . 2_675
C12 O8 U 92.53(17) . 2_675
H9A O9 H9B 102.9 . .
C13 N1 C17 122.9(3) . .
C13 N1 H1 110.7 . .
C17 N1 H1 125.9 . .
C22 N2 C18 117.7(3) . .
C6 C1 C2 118.4(3) . .
C6 C1 C7 122.3(2) . .
C2 C1 C7 119.2(3) . .
C3 C2 C1 120.9(3) . .
C3 C2 H2 119.6 . .
C1 C2 H2 119.6 . .
C4 C3 C2 119.3(2) . .
C4 C3 C9 121.1(3) . .
C2 C3 C9 119.5(3) . .
C3 C4 C5 120.8(3) . .
C3 C4 H4 119.6 . .
C5 C4 H4 119.6 . .
C6 C5 C4 118.9(3) . .
C6 C5 C11 119.5(2) . .
C4 C5 C11 121.6(3) . .
C5 C6 C1 121.6(2) . .
C5 C6 H6 119.2 . .
C1 C6 H6 119.2 . .
C8 C7 C1 111.9(2) . .
C8 C7 H7A 109.2 . .
C1 C7 H7A 109.2 . .
C8 C7 H7B 109.2 . .
C1 C7 H7B 109.2 . .
H7A C7 H7B 107.9 . .
O4 C8 O3 119.5(2) . .
O4 C8 C7 119.7(3) . .
O3 C8 C7 120.7(2) . .
C10 C9 C3 116.4(2) . .
C10 C9 H9C 108.2 . .
C3 C9 H9C 108.2 . .
C10 C9 H9D 108.2 . .
C3 C9 H9D 108.2 . .
H9C C9 H9D 107.3 . .
O6 C10 O5 119.2(3) . .
O6 C10 C9 122.8(2) . .
O5 C10 C9 118.0(3) . .
C5 C11 C12 112.3(2) . .
C5 C11 H11A 109.1 . .
C12 C11 H11A 109.1 . .
C5 C11 H11B 109.1 . .
C12 C11 H11B 109.1 . .
H11A C11 H11B 107.9 . .
O7 C12 O8 119.3(3) . .
O7 C12 C11 119.8(2) . .
O8 C12 C11 120.9(2) . .
N1 C13 C14 119.8(3) . .
N1 C13 H13 120.1 . .
C14 C13 H13 120.1 . .
C15 C14 C13 119.0(3) . .
C15 C14 H14 120.5 . .
C13 C14 H14 120.5 . .
C14 C15 C16 120.2(3) . .
C14 C15 H15 119.9 . .
C16 C15 H15 119.9 . .
C17 C16 C15 119.5(3) . .
C17 C16 H16 120.3 . .
C15 C16 H16 120.3 . .
N1 C17 C16 118.6(3) . .
N1 C17 C18 116.4(2) . .
C16 C17 C18 125.0(3) . .
N2 C18 C19 122.7(3) . .
N2 C18 C17 115.5(3) . .
C19 C18 C17 121.8(3) . .
C20 C19 C18 118.3(3) . .
C20 C19 H19 120.8 . .
C18 C19 H19 120.8 . .
C19 C20 C21 120.2(3) . .
C19 C20 H20 119.9 . .
C21 C20 H20 119.9 . .
C22 C21 C20 117.1(3) . .
C22 C21 H21 121.5 . .
C20 C21 H21 121.5 . .
N2 C22 C21 124.0(3) . .
N2 C22 H22 118.0 . .
C21 C22 H22 118.0 . .

loop_
_geom_bond_atom_site_label_1
_geom_bond_atom_site_label_2
_geom_bond_distance
_geom_bond_site_symmetry_2
U O1 1.772(2) .
U O2 1.776(2) .
U O5 2.409(2) 1_655
U O7 2.453(2) 2_675
U O4 2.460(2) .
U O3 2.474(2) .
U O6 2.498(2) 1_655
U O8 2.526(2) 2_675
O3 C8 1.266(3) .
O4 C8 1.262(3) .
O5 C10 1.272(3) .
O5 U 2.409(2) 1_455
O6 C10 1.267(3) .
O6 U 2.498(2) 1_455
O7 C12 1.265(3) .
O7 U 2.453(2) 2_675
O8 C12 1.269(3) .
O8 U 2.526(2) 2_675
O9 H9A 0.8787 .
O9 H9B 0.9659 .
N1 C13 1.341(4) .
N1 C17 1.354(4) .
N1 H1 0.9940 .
N2 C22 1.328(4) .
N2 C18 1.343(3) .
C1 C6 1.392(4) .
C1 C2 1.398(4) .
C1 C7 1.516(4) .
C2 C3 1.393(4) .
C2 H2 0.9500 .
C3 C4 1.384(4) .
C3 C9 1.514(4) .
C4 C5 1.401(4) .
C4 H4 0.9500 .
C5 C6 1.381(4) .
C5 C11 1.509(4) .
C6 H6 0.9500 .
C7 C8 1.510(4) .
C7 H7A 0.9900 .
C7 H7B 0.9900 .
C9 C10 1.496(4) .
C9 H9C 0.9900 .
C9 H9D 0.9900 .
C11 C12 1.515(4) .
C11 H11A 0.9900 .
C11 H11B 0.9900 .
C13 C14 1.382(4) .
C13 H13 0.9500 .
C14 C15 1.374(4) .
C14 H14 0.9500 .
C15 C16 1.391(5) .
C15 H15 0.9500 .
C16 C17 1.381(4) .
C16 H16 0.9500 .
C17 C18 1.481(4) .
C18 C19 1.389(4) .
C19 C20 1.369(5) .
C19 H19 0.9500 .
C20 C21 1.391(4) .
C20 H20 0.9500 .
C21 C22 1.385(5) .
C21 H21 0.9500 .
C22 H22 0.9500 .

loop_
_geom_hbond_atom_site_label_D
_geom_hbond_atom_site_label_H
_geom_hbond_atom_site_label_A
_geom_hbond_distance_DH
_geom_hbond_distance_HA
_geom_hbond_distance_DA
_geom_hbond_angle_DHA
_geom_hbond_site_symmetry_A
O9 H9A O3 0.88 2.25 3.069(4) 155.9 .
O9 H9B N2 0.97 2.14 3.005(4) 147.7 2_675
N1 H1 O8 0.99 2.00 2.961(3) 161.6 .
